data_4100026
loop_
_publ_author_name
'Palomo, Claudio'
'Oiarbide, Mikel'
'Kardak, Bharat G.'
'Garc\'ia, Jes\'us'
'Linden, Anthony'

_publ_section_title
;
\a'-Hydoxy Enones as New Templates for Cu(II)-Catalyzed Enantioselective
Pyrrole and Indole Friedel-Crafts Alkylations
;
_journal_name_full 'Journal of the American Chemical Society'
_journal_paper_doi 10.1021/ja0423217
_journal_year 2005
_chemical_formula_moiety 'C29 H47 N O4'
_chemical_formula_sum 'C29 H47 N O4'
_chemical_formula_weight 473.69
_chemical_melting_point 368
_chemical_name_systematic
;
1,5-bis-(1-cyclohexyl-4-hydroxy-4-methyl-3-oxopentyl)-1-methyl-1H-pyrrole
;
_space_group_IT_number 5
_symmetry_cell_setting monoclinic
_symmetry_space_group_name_Hall 'C 2y'
_symmetry_space_group_name_H-M 'C 1 2 1'
_cell_angle_alpha 90.00
_cell_angle_beta 112.441(4)
_cell_angle_gamma 90.00
_cell_formula_units_Z 4
_cell_length_a 15.8560(10)
_cell_length_b 9.4706(8)
_cell_length_c 20.2922(14)
_cell_measurement_temperature 160(1)
_cell_volume 2816.4(4)
_cod_original_sg_symbol_H-M 'C 2'
_cod_database_code 4100026

loop_
_symmetry_equiv_pos_as_xyz
'x, y, z'
'-x, y, -z'
'x+1/2, y+1/2, z'
'-x+1/2, y+1/2, -z'

loop_
_atom_site_label
_atom_site_type_symbol
_atom_site_fract_x
_atom_site_fract_y
_atom_site_fract_z
_atom_site_U_iso_or_equiv
_atom_site_adp_type
_atom_site_occupancy
_atom_site_symmetry_multiplicity
_atom_site_calc_flag
_atom_site_refinement_flags
_atom_site_disorder_assembly
_atom_site_disorder_group
O9 O 0.9098(2) 0.1939(4) 0.43188(18) 0.0853(12) Uani 1 1 d . . .
O10 O 0.8323(2) 0.0632(4) 0.5039(2) 0.0882(12) Uani 1 1 d . . .
H10 H 0.8762 0.0451 0.4917 0.132 Uiso 1 1 calc R . .
O21 O 0.80532(19) 0.2691(4) 0.09943(16) 0.0678(9) Uani 1 1 d . . .
O22 O 0.7857(2) 0.4880(4) 0.0220(2) 0.0915(13) Uani 1 1 d . . .
H22 H 0.8297 0.4380 0.0478 0.137 Uiso 1 1 calc R . .
N1 N 0.78379(19) 0.2779(4) 0.25595(15) 0.0424(8) Uani 1 1 d . . .
C2 C 0.7774(3) 0.3882(4) 0.2990(2) 0.0432(10) Uani 1 1 d . . .
C3 C 0.6881(2) 0.4272(5) 0.27585(19) 0.0457(10) Uani 1 1 d . . .
H3 H 0.6635 0.4990 0.2960 0.055 Uiso 1 1 calc R . .
C4 C 0.6390(3) 0.3426(5) 0.2170(2) 0.0468(11) Uani 1 1 d . . .
H4 H 0.5751 0.3476 0.1901 0.056 Uiso 1 1 calc R . .
C5 C 0.6979(2) 0.2521(5) 0.20468(19) 0.0432(10) Uani 1 1 d . . .
C6 C 0.8664(3) 0.1994(5) 0.2644(2) 0.0534(12) Uani 1 1 d . . .
H61 H 0.8578 0.0996 0.2728 0.080 Uiso 1 1 calc R . .
H62 H 0.9178 0.2373 0.3050 0.080 Uiso 1 1 calc R . .
H63 H 0.8792 0.2087 0.2210 0.080 Uiso 1 1 calc R . .
C7 C 0.8594(3) 0.4530(4) 0.35773(18) 0.0445(10) Uani 1 1 d . . .
H7 H 0.9152 0.4033 0.3579 0.053 Uiso 1 1 calc R . .
C8 C 0.8525(3) 0.4258(5) 0.4300(2) 0.0535(12) Uani 1 1 d . . .
H81 H 0.9014 0.4785 0.4675 0.064 Uiso 1 1 calc R . .
H82 H 0.7931 0.4615 0.4286 0.064 Uiso 1 1 calc R . .
C9 C 0.8606(3) 0.2720(6) 0.4487(2) 0.0558(12) Uani 1 1 d . . .
C10 C 0.8097(3) 0.2113(5) 0.4924(3) 0.0618(13) Uani 1 1 d . . .
C11 C 0.8370(3) 0.2870(7) 0.5627(2) 0.0887(18) Uani 1 1 d . . .
H111 H 0.8047 0.2455 0.5907 0.133 Uiso 1 1 calc R . .
H112 H 0.8210 0.3872 0.5542 0.133 Uiso 1 1 calc R . .
H113 H 0.9029 0.2777 0.5890 0.133 Uiso 1 1 calc R . .
C12 C 0.8679(3) 0.6105(4) 0.3409(2) 0.0456(10) Uani 1 1 d . . .
H12 H 0.8086 0.6581 0.3334 0.055 Uiso 1 1 calc R . .
C13 C 0.9432(3) 0.6867(5) 0.4010(2) 0.0565(12) Uani 1 1 d . . .
H131 H 0.9279 0.6876 0.4440 0.068 Uiso 1 1 calc R . .
H132 H 1.0012 0.6345 0.4128 0.068 Uiso 1 1 calc R . .
C14 C 0.9559(3) 0.8379(5) 0.3809(2) 0.0642(13) Uani 1 1 d . . .
H141 H 0.9000 0.8928 0.3739 0.077 Uiso 1 1 calc R . .
H142 H 1.0071 0.8818 0.4204 0.077 Uiso 1 1 calc R . .
C15 C 0.9752(3) 0.8437(5) 0.3133(2) 0.0597(12) Uani 1 1 d . . .
H151 H 0.9809 0.9433 0.3008 0.072 Uiso 1 1 calc R . .
H152 H 1.0337 0.7955 0.3213 0.072 Uiso 1 1 calc R . .
C16 C 0.8994(3) 0.7732(5) 0.2526(2) 0.0634(13) Uani 1 1 d . . .
H161 H 0.9148 0.7727 0.2097 0.076 Uiso 1 1 calc R . .
H162 H 0.8422 0.8276 0.2413 0.076 Uiso 1 1 calc R . .
C17 C 0.8849(3) 0.6221(5) 0.2719(2) 0.0551(12) Uani 1 1 d . . .
H171 H 0.9394 0.5653 0.2767 0.066 Uiso 1 1 calc R . .
H172 H 0.8321 0.5812 0.2324 0.066 Uiso 1 1 calc R . .
C18 C 0.7079(3) 0.2200(6) 0.4494(3) 0.0716(15) Uani 1 1 d . . .
H181 H 0.6928 0.1669 0.4049 0.107 Uiso 1 1 calc R . .
H182 H 0.6901 0.3190 0.4385 0.107 Uiso 1 1 calc R . .
H183 H 0.6749 0.1797 0.4772 0.107 Uiso 1 1 calc R . .
C19 C 0.6790(2) 0.1388(5) 0.14841(19) 0.0418(10) Uani 1 1 d . . .
H19 H 0.7373 0.0868 0.1576 0.050 Uiso 1 1 calc R . .
C20 C 0.6507(3) 0.2110(5) 0.0751(2) 0.0490(11) Uani 1 1 d . . .
H201 H 0.6332 0.1376 0.0375 0.059 Uiso 1 1 calc R . .
H202 H 0.5965 0.2708 0.0672 0.059 Uiso 1 1 calc R . .
C21 C 0.7252(3) 0.3005(5) 0.0684(2) 0.0502(11) Uani 1 1 d . . .
C22 C 0.7030(3) 0.4304(5) 0.0217(2) 0.0552(12) Uani 1 1 d . . .
C23 C 0.6428(4) 0.3918(7) -0.0549(3) 0.0871(17) Uani 1 1 d . . .
H231 H 0.6319 0.4761 -0.0850 0.131 Uiso 1 1 calc R . .
H232 H 0.5844 0.3549 -0.0563 0.131 Uiso 1 1 calc R . .
H233 H 0.6733 0.3197 -0.0725 0.131 Uiso 1 1 calc R . .
C24 C 0.6079(2) 0.0315(4) 0.1511(2) 0.0432(10) Uani 1 1 d . . .
H24 H 0.5484 0.0819 0.1385 0.052 Uiso 1 1 calc R . .
C25 C 0.5939(3) -0.0898(5) 0.0976(2) 0.0510(11) Uani 1 1 d . . .
H251 H 0.5725 -0.0504 0.0487 0.061 Uiso 1 1 calc R . .
H252 H 0.6532 -0.1369 0.1073 0.061 Uiso 1 1 calc R . .
C26 C 0.5261(3) -0.1975(5) 0.1013(2) 0.0584(12) Uani 1 1 d . . .
H261 H 0.5214 -0.2746 0.0672 0.070 Uiso 1 1 calc R . .
H262 H 0.4654 -0.1526 0.0871 0.070 Uiso 1 1 calc R . .
C27 C 0.5531(3) -0.2587(5) 0.1753(2) 0.0604(13) Uani 1 1 d . . .
H271 H 0.6108 -0.3120 0.1879 0.073 Uiso 1 1 calc R . .
H272 H 0.5053 -0.3249 0.1764 0.073 Uiso 1 1 calc R . .
C28 C 0.5652(3) -0.1413(5) 0.2290(2) 0.0646(13) Uani 1 1 d . . .
H281 H 0.5868 -0.1820 0.2776 0.077 Uiso 1 1 calc R . .
H282 H 0.5056 -0.0954 0.2194 0.077 Uiso 1 1 calc R . .
C29 C 0.6339(3) -0.0302(5) 0.2255(2) 0.0587(12) Uani 1 1 d . . .
H291 H 0.6375 0.0469 0.2594 0.070 Uiso 1 1 calc R . .
H292 H 0.6950 -0.0741 0.2404 0.070 Uiso 1 1 calc R . .
C30 C 0.6574(3) 0.5405(6) 0.0507(3) 0.0748(15) Uani 1 1 d . . .
H301 H 0.6952 0.5588 0.1009 0.112 Uiso 1 1 calc R . .
H302 H 0.5974 0.5062 0.0467 0.112 Uiso 1 1 calc R . .
H303 H 0.6501 0.6281 0.0233 0.112 Uiso 1 1 calc R . .

loop_
_atom_site_aniso_label
_atom_site_aniso_U_11
_atom_site_aniso_U_22
_atom_site_aniso_U_33
_atom_site_aniso_U_23
_atom_site_aniso_U_13
_atom_site_aniso_U_12
O9 0.099(3) 0.086(3) 0.080(2) 0.032(2) 0.044(2) 0.037(2)
O10 0.082(3) 0.067(3) 0.111(3) 0.036(2) 0.031(2) 0.0167(19)
O21 0.0487(18) 0.078(2) 0.083(2) 0.0246(19) 0.0318(16) 0.0091(17)
O22 0.066(2) 0.096(3) 0.124(3) 0.051(2) 0.049(2) 0.006(2)
N1 0.0400(18) 0.046(2) 0.0427(17) -0.0010(17) 0.0172(15) -0.0026(16)
C2 0.051(2) 0.040(3) 0.041(2) -0.0040(19) 0.0206(19) -0.0024(19)
C3 0.049(2) 0.045(3) 0.045(2) -0.005(2) 0.0202(19) 0.001(2)
C4 0.037(2) 0.056(3) 0.046(2) -0.002(2) 0.0135(19) 0.000(2)
C5 0.039(2) 0.053(3) 0.040(2) -0.001(2) 0.0170(18) -0.005(2)
C6 0.043(2) 0.051(3) 0.064(3) 0.003(2) 0.018(2) 0.007(2)
C7 0.046(2) 0.046(3) 0.039(2) -0.0003(19) 0.0137(18) -0.0058(19)
C8 0.055(2) 0.058(3) 0.044(2) -0.001(2) 0.015(2) -0.010(2)
C9 0.047(2) 0.067(3) 0.047(2) 0.007(2) 0.011(2) 0.004(3)
C10 0.053(3) 0.062(3) 0.067(3) 0.022(3) 0.020(2) 0.008(2)
C11 0.091(4) 0.134(5) 0.046(3) 0.004(3) 0.032(3) -0.027(4)
C12 0.046(2) 0.045(3) 0.047(2) -0.004(2) 0.0179(19) -0.004(2)
C13 0.060(3) 0.060(3) 0.051(3) -0.007(2) 0.023(2) -0.014(2)
C14 0.061(3) 0.057(3) 0.073(3) -0.010(3) 0.024(2) -0.008(2)
C15 0.054(3) 0.049(3) 0.079(3) 0.012(3) 0.029(2) 0.001(2)
C16 0.063(3) 0.063(3) 0.066(3) 0.010(3) 0.027(2) -0.003(3)
C17 0.061(3) 0.058(3) 0.049(2) 0.002(2) 0.024(2) -0.003(2)
C18 0.055(3) 0.063(3) 0.093(4) 0.010(3) 0.023(3) 0.000(2)
C19 0.042(2) 0.048(3) 0.039(2) -0.0040(19) 0.0188(17) -0.0013(19)
C20 0.051(2) 0.055(3) 0.044(2) 0.000(2) 0.0212(19) -0.002(2)
C21 0.052(3) 0.054(3) 0.054(2) -0.001(2) 0.030(2) 0.001(2)
C22 0.056(3) 0.059(3) 0.058(3) 0.009(2) 0.030(2) 0.007(2)
C23 0.105(4) 0.097(5) 0.056(3) 0.014(3) 0.027(3) 0.003(4)
C24 0.043(2) 0.044(2) 0.044(2) -0.003(2) 0.0187(18) -0.0022(19)
C25 0.051(2) 0.055(3) 0.050(2) -0.014(2) 0.022(2) -0.011(2)
C26 0.055(3) 0.054(3) 0.066(3) -0.012(2) 0.023(2) -0.007(2)
C27 0.061(3) 0.052(3) 0.073(3) -0.006(3) 0.032(2) -0.005(2)
C28 0.086(3) 0.059(3) 0.056(3) 0.000(2) 0.036(2) -0.012(3)
C29 0.067(3) 0.060(3) 0.052(3) -0.011(2) 0.025(2) -0.012(2)
C30 0.086(3) 0.057(3) 0.089(4) 0.005(3) 0.042(3) 0.006(3)
